data_4347122
loop_
_publ_author_name
'Steinert, Markus'
'Schneider, Benjamin'
'Dechert, Sebastian'
'Demeshko, Serhiy'
'Meyer, Franc'

_publ_section_title
;
 Spin-State Versatility in a Series of Fe4 [2 \\times 2] Grid Complexes:
 Effects of Counteranions, Lattice Solvent, and Intramolecular
 Cooperativity.
;
_journal_issue 5
_journal_name_full 'Inorganic chemistry'
_journal_page_first 2363
_journal_page_last 2373
_journal_paper_doi 10.1021/acs.inorgchem.5b02762
_journal_volume 55
_journal_year 2016
_chemical_formula_moiety 'C92 H56 Br4 Fe4 N24 4+, 4(F6 P -), C4 H8 O, C3 H7 N O'
_chemical_formula_sum 'C99 H71 Br4 F24 Fe4 N25 O2 P4'
_chemical_formula_weight 2765.72
_space_group_crystal_system monoclinic
_space_group_IT_number 15
_space_group_name_Hall '-C 2yc'
_space_group_name_H-M_alt 'C 1 2/c 1'
_atom_sites_solution_hydrogens geom
_audit_creation_method SHELXL-2014/7
_cell_angle_alpha 90
_cell_angle_beta 120.658(2)
_cell_angle_gamma 90
_cell_formula_units_Z 4
_cell_length_a 31.9125(10)
_cell_length_b 13.2104(2)
_cell_length_c 27.7411(8)
_cell_measurement_reflns_used 58395
_cell_measurement_temperature 133(2)
_cell_measurement_theta_max 25.652
_cell_measurement_theta_min 1.484
_cell_volume 10060.4(5)
_computing_cell_refinement 'X-AREA (Stoe & Cie, 2002)'
_computing_data_collection 'X-AREA (Stoe & Cie, 2002)'
_computing_data_reduction 'X-AREA (Stoe & Cie, 2002)'
_computing_molecular_graphics 'DIAMOND (Brandenburg, 2012)'
_computing_publication_material 'SHELXL-2014 (Sheldrick, 2014)'
_computing_structure_refinement 'SHELXL-2014/7 (Sheldrick, 2014)'
_computing_structure_solution 'SHELXS-2014 (Sheldrick, 2014)'
_diffrn_ambient_temperature 133(2)
_diffrn_measured_fraction_theta_full 1.000
_diffrn_measured_fraction_theta_max 0.995
_diffrn_measurement_device_type 'Stoe IPDS II'
_diffrn_measurement_method \w
_diffrn_radiation_type MoK\a
_diffrn_radiation_wavelength 0.71073
_diffrn_reflns_av_R_equivalents 0.0608
_diffrn_reflns_av_unetI/netI 0.0367
_diffrn_reflns_Laue_measured_fraction_full 1.000
_diffrn_reflns_Laue_measured_fraction_max 0.995
_diffrn_reflns_limit_h_max 38
_diffrn_reflns_limit_h_min -38
_diffrn_reflns_limit_k_max 16
_diffrn_reflns_limit_k_min -16
_diffrn_reflns_limit_l_max 33
_diffrn_reflns_limit_l_min -33
_diffrn_reflns_number 58395
_diffrn_reflns_point_group_measured_fraction_full 1.000
_diffrn_reflns_point_group_measured_fraction_max 0.995
_diffrn_reflns_theta_full 25.242
_diffrn_reflns_theta_max 25.652
_diffrn_reflns_theta_min 1.484
_diffrn_source 'fine-focus sealed tube'
_exptl_absorpt_coefficient_mu 2.329
_exptl_absorpt_correction_T_max 0.8521
_exptl_absorpt_correction_T_min 0.2866
_exptl_absorpt_correction_type numerical
_exptl_absorpt_process_details 'X-RED (Stoe & Cie, 2002)'
_exptl_crystal_colour black
_exptl_crystal_density_diffrn 1.826
_exptl_crystal_description block
_exptl_crystal_F_000 5504
_exptl_crystal_size_max 0.500
_exptl_crystal_size_mid 0.100
_exptl_crystal_size_min 0.060
_refine_diff_density_max 1.864
_refine_diff_density_min -0.877
_refine_diff_density_rms 0.088
_refine_ls_extinction_method none
_refine_ls_goodness_of_fit_ref 1.046
_refine_ls_hydrogen_treatment constr
_refine_ls_matrix_type full
_refine_ls_number_parameters 779
_refine_ls_number_reflns 9469
_refine_ls_number_restraints 243
_refine_ls_restrained_S_all 1.057
_refine_ls_R_factor_all 0.0826
_refine_ls_R_factor_gt 0.0609
_refine_ls_shift/su_max 0.002
_refine_ls_shift/su_mean 0.000
_refine_ls_structure_factor_coef Fsqd
_refine_ls_weighting_details 'w=1/[\s^2^(Fo^2^)+(0.0630P)^2^+61.3939P] where P=(Fo^2^+2Fc^2^)/3'
_refine_ls_weighting_scheme calc
_refine_ls_wR_factor_gt 0.1347
_refine_ls_wR_factor_ref 0.1455
_reflns_Friedel_coverage 0.000
_reflns_number_gt 7392
_reflns_number_total 9469
_reflns_threshold_expression 'I > 2\s(I)'
_cod_data_source_file ic5b02762_si_002.cif
_cod_data_source_block 1a-mst39
_cod_original_cell_volume 10060.3(5)
_cod_original_sg_symbol_H-M 'C 2/c'
_cod_database_code 4347122
_shelx_shelxl_version_number 2014/7
_shelx_space_group_comment
;
The symmetry employed for this shelxl refinement is uniquely defined
by the following loop, which should always be used as a source of
symmetry information in preference to the above space-group names.
They are only intended as comments.
;
_shelx_estimated_absorpt_t_min 0.389
_shelx_estimated_absorpt_t_max 0.873

loop_
_space_group_symop_operation_xyz
'x, y, z'
'-x, y, -z+1/2'
'x+1/2, y+1/2, z'
'-x+1/2, y+1/2, -z+1/2'
'-x, -y, -z'
'x, -y, z-1/2'
'-x+1/2, -y+1/2, -z'
'x+1/2, -y+1/2, z-1/2'

loop_
_atom_site_label
_atom_site_type_symbol
_atom_site_fract_x
_atom_site_fract_y
_atom_site_fract_z
_atom_site_U_iso_or_equiv
_atom_site_adp_type
_atom_site_occupancy
_atom_site_site_symmetry_order
_atom_site_calc_flag
_atom_site_refinement_flags_posn
_atom_site_refinement_flags_adp
_atom_site_refinement_flags_occupancy
_atom_site_disorder_assembly
_atom_site_disorder_group
Fe1 Fe 0.47526(3) 0.40291(5) 0.83850(3) 0.03004(17) Uani 1 1 d . . . . .
Fe2 Fe 0.62005(2) 0.39628(6) 0.84921(3) 0.03054(17) Uani 1 1 d . . . . .
Br1 Br 0.53168(2) 0.80021(4) 0.82379(3) 0.05535(19) Uani 1 1 d . . . . .
Br2 Br 0.45030(2) -0.00098(4) 0.76200(3) 0.05262(18) Uani 1 1 d . . . . .
N1 N 0.51607(15) 0.4953(3) 0.82308(17) 0.0318(9) Uani 1 1 d . . . . .
N2 N 0.56382(15) 0.5005(3) 0.83878(17) 0.0320(9) Uani 1 1 d . . . . .
N3 N 0.43061(15) 0.5117(3) 0.80464(16) 0.0323(9) Uani 1 1 d . . . . .
N4 N 0.41844(16) 0.3476(3) 0.84199(17) 0.0344(10) Uani 1 1 d . . . . .
N6 N 0.64932(15) 0.5416(3) 0.85013(17) 0.0341(10) Uani 1 1 d . . . . .
N7 N 0.68832(16) 0.3725(4) 0.84406(18) 0.0390(11) Uani 1 1 d . . . . .
N11 N 0.42168(15) 0.2966(3) 0.72095(17) 0.0314(9) Uani 1 1 d . . . . .
N12 N 0.45706(14) 0.3044(3) 0.77544(16) 0.0300(9) Uani 1 1 d . . . . .
N13 N 0.36495(15) 0.2480(3) 0.61411(18) 0.0334(9) Uani 1 1 d . . . . .
N14 N 0.33687(16) 0.4153(4) 0.55466(18) 0.0381(10) Uani 1 1 d . . . . .
N15 N 0.51784(14) 0.2945(3) 0.87946(17) 0.0297(9) Uani 1 1 d . . . . .
N16 N 0.50947(16) 0.4638(3) 0.91576(18) 0.0347(10) Uani 1 1 d . . . . .
C1 C 0.5351(2) 0.6586(4) 0.8243(2) 0.0368(12) Uani 1 1 d . . . . .
C2 C 0.49787(19) 0.5907(4) 0.81215(19) 0.0325(11) Uani 1 1 d . . . . .
C3 C 0.57591(19) 0.5998(4) 0.8397(2) 0.0338(11) Uani 1 1 d . . . . .
C4 C 0.44689(19) 0.6001(4) 0.7961(2) 0.0348(11) Uani 1 1 d . . . . .
C5 C 0.4163(2) 0.6847(4) 0.7765(2) 0.0404(13) Uani 1 1 d . . . . .
H5 H 0.4275 0.7468 0.7698 0.048 Uiso 1 1 calc R U . . .
C6 C 0.3695(2) 0.6764(4) 0.7670(2) 0.0451(14) Uani 1 1 d . . . . .
H6 H 0.3482 0.7329 0.7532 0.054 Uiso 1 1 calc R U . . .
C7 C 0.3535(2) 0.5861(4) 0.7774(2) 0.0410(13) Uani 1 1 d . . . . .
H7 H 0.3216 0.5802 0.7715 0.049 Uiso 1 1 calc R U . . .
C8 C 0.38553(19) 0.5040(4) 0.7969(2) 0.0358(11) Uani 1 1 d . . . . .
C9 C 0.37708(19) 0.4059(4) 0.8153(2) 0.0358(11) Uani 1 1 d . . . . .
C10 C 0.3334(2) 0.3744(5) 0.8092(2) 0.0425(13) Uani 1 1 d . . . . .
H10 H 0.3054 0.4163 0.7905 0.051 Uiso 1 1 calc R U . . .
C11 C 0.3307(2) 0.2819(5) 0.8304(3) 0.0512(15) Uani 1 1 d . . . . .
H11 H 0.3009 0.2586 0.8262 0.061 Uiso 1 1 calc R U . . .
C12 C 0.3722(2) 0.2244(5) 0.8580(3) 0.0462(14) Uani 1 1 d . . . . .
H12 H 0.3714 0.1607 0.8734 0.055 Uiso 1 1 calc R U . . .
C13 C 0.4152(2) 0.2593(4) 0.8631(2) 0.0409(13) Uani 1 1 d . . . . .
H13 H 0.4436 0.2186 0.8825 0.049 Uiso 1 1 calc R U . . .
C14 C 0.6258(2) 0.6233(4) 0.8536(2) 0.0408(13) Uani 1 1 d . . . . .
C15 C 0.6482(2) 0.7171(4) 0.8699(2) 0.0462(14) Uani 1 1 d . . . . .
H15 H 0.6312 0.7743 0.8721 0.055 Uiso 1 1 calc R U . . .
C16 C 0.6968(2) 0.7249(5) 0.8832(3) 0.0532(17) Uani 1 1 d . . . . .
H16 H 0.7133 0.7880 0.8947 0.064 Uiso 1 1 calc R U . . .
C17 C 0.7204(2) 0.6412(5) 0.8796(3) 0.0500(15) Uani 1 1 d . . . . .
H17 H 0.7534 0.6458 0.8887 0.060 Uiso 1 1 calc R U . . .
C18 C 0.6959(2) 0.5499(5) 0.8624(2) 0.0430(14) Uani 1 1 d . . . . .
C19 C 0.71669(19) 0.4554(5) 0.8548(2) 0.0395(12) Uani 1 1 d . . . . .
C20 C 0.7607(2) 0.4503(6) 0.8556(3) 0.0522(16) Uani 1 1 d . . . . .
H20 H 0.7809 0.5084 0.8648 0.063 Uiso 1 1 calc R U . . .
C21 C 0.7743(2) 0.3611(6) 0.8430(3) 0.0522(16) Uani 1 1 d . . . . .
H21 H 0.8045 0.3569 0.8439 0.063 Uiso 1 1 calc R U . . .
C22 C 0.7449(2) 0.2770(5) 0.8288(2) 0.0441(14) Uani 1 1 d . . . . .
H22 H 0.7531 0.2153 0.8181 0.053 Uiso 1 1 calc R U . . .
C23 C 0.7022(2) 0.2867(5) 0.8309(2) 0.0412(13) Uani 1 1 d . . . . .
H23 H 0.6820 0.2289 0.8224 0.049 Uiso 1 1 calc R U . . .
C31 C 0.44638(19) 0.1396(4) 0.7536(2) 0.0331(11) Uani 1 1 d . . . . .
C32 C 0.41516(18) 0.1961(4) 0.7073(2) 0.0305(10) Uani 1 1 d . . . . .
C33 C 0.47351(17) 0.2106(4) 0.7955(2) 0.0294(10) Uani 1 1 d . . . . .
C34 C 0.37994(18) 0.1679(4) 0.6493(2) 0.0327(11) Uani 1 1 d . . . . .
C35 C 0.3623(2) 0.0709(4) 0.6303(2) 0.0401(13) Uani 1 1 d . . . . .
H35 H 0.3726 0.0153 0.6555 0.048 Uiso 1 1 calc R U . . .
C36 C 0.3295(2) 0.0571(5) 0.5738(3) 0.0452(14) Uani 1 1 d . . . . .
H36 H 0.3169 -0.0085 0.5600 0.054 Uiso 1 1 calc R U . . .
C37 C 0.3150(2) 0.1378(5) 0.5377(2) 0.0429(14) Uani 1 1 d . . . . .
H37 H 0.2931 0.1281 0.4988 0.051 Uiso 1 1 calc R U . . .
C38 C 0.33278(18) 0.2346(4) 0.5590(2) 0.0373(12) Uani 1 1 d . . . . .
C39 C 0.32091(18) 0.3272(4) 0.5255(2) 0.0377(12) Uani 1 1 d . . . . .
C40 C 0.2960(2) 0.3264(5) 0.4670(2) 0.0482(15) Uani 1 1 d . . . . .
H40 H 0.2853 0.2643 0.4471 0.058 Uiso 1 1 calc R U . . .
C41 C 0.2871(2) 0.4156(5) 0.4387(2) 0.0519(16) Uani 1 1 d . . . . .
H41 H 0.2694 0.4157 0.3989 0.062 Uiso 1 1 calc R U . . .
C42 C 0.3038(2) 0.5062(5) 0.4677(2) 0.0482(14) Uani 1 1 d . . . . .
H42 H 0.2988 0.5688 0.4487 0.058 Uiso 1 1 calc R U . . .
C43 C 0.3284(2) 0.5008(5) 0.5262(2) 0.0460(14) Uani 1 1 d . . . . .
H43 H 0.3398 0.5622 0.5467 0.055 Uiso 1 1 calc R U . . .
C44 C 0.51164(17) 0.2040(4) 0.8541(2) 0.0315(11) Uani 1 1 d . . . . .
C45 C 0.53824(18) 0.1199(4) 0.8840(2) 0.0370(12) Uani 1 1 d . . . . .
H45 H 0.5342 0.0567 0.8658 0.044 Uiso 1 1 calc R U . . .
C46 C 0.5711(2) 0.1303(4) 0.9412(2) 0.0400(13) Uani 1 1 d . . . . .
H46 H 0.5900 0.0740 0.9625 0.048 Uiso 1 1 calc R U . . .
C47 C 0.57591(19) 0.2225(4) 0.9668(2) 0.0378(12) Uani 1 1 d . . . . .
H47 H 0.5977 0.2297 1.0059 0.045 Uiso 1 1 calc R U . . .
C48 C 0.54899(17) 0.3044(4) 0.9353(2) 0.0327(11) Uani 1 1 d . . . . .
C49 C 0.54652(18) 0.4059(4) 0.9552(2) 0.0346(11) Uani 1 1 d . . . . .
C50 C 0.5781(2) 0.4411(5) 1.0088(2) 0.0438(14) Uani 1 1 d . . . . .
H50 H 0.6035 0.3990 1.0354 0.053 Uiso 1 1 calc R U . . .
C51 C 0.5725(2) 0.5385(5) 1.0232(2) 0.0462(14) Uani 1 1 d . . . . .
H51 H 0.5942 0.5650 1.0594 0.055 Uiso 1 1 calc R U . . .
C52 C 0.5344(2) 0.5955(5) 0.9835(2) 0.0482(14) Uani 1 1 d . . . . .
H52 H 0.5293 0.6621 0.9924 0.058 Uiso 1 1 calc R U . . .
C53 C 0.5037(2) 0.5567(4) 0.9312(2) 0.0393(12) Uani 1 1 d . . . . .
H53 H 0.4773 0.5971 0.9048 0.047 Uiso 1 1 calc R U . . .
P1 P 0.36357(6) 0.17647(14) 0.99813(7) 0.0517(4) Uani 1 1 d . . . . .
F11 F 0.40840(16) 0.1787(4) 0.98773(19) 0.0806(13) Uani 1 1 d . . . . .
F12 F 0.39402(15) 0.1055(3) 1.05167(17) 0.0714(12) Uani 1 1 d . . . . .
F13 F 0.38465(16) 0.2737(3) 1.03672(17) 0.0654(10) Uani 1 1 d . . . . .
F14 F 0.33225(17) 0.2445(4) 0.94441(17) 0.0826(14) Uani 1 1 d . . . . .
F15 F 0.34305(16) 0.0790(4) 0.9598(2) 0.0882(15) Uani 1 1 d . . . . .
F16 F 0.31909(15) 0.1735(3) 1.00869(17) 0.0672(11) Uani 1 1 d . . . . .
P2A P 0.1990(3) 0.5411(7) 0.2760(3) 0.0449(13) Uani 0.587(4) 1 d D . P A 1
F21A F 0.1831(4) 0.4394(8) 0.2922(5) 0.083(3) Uani 0.587(4) 1 d D . P A 1
F22A F 0.1637(3) 0.6019(5) 0.2903(4) 0.082(2) Uani 0.587(4) 1 d D . P A 1
F23A F 0.1559(3) 0.5317(7) 0.2137(3) 0.082(2) Uani 0.587(4) 1 d D . P A 1
F24A F 0.2345(3) 0.4794(6) 0.2618(4) 0.094(3) Uani 0.587(4) 1 d D . P A 1
F25A F 0.2417(4) 0.5559(8) 0.3386(3) 0.106(3) Uani 0.587(4) 1 d D . P A 1
F26A F 0.2149(4) 0.6446(9) 0.2602(5) 0.059(2) Uani 0.587(4) 1 d D . P A 1
P2B P 0.1960(4) 0.5221(12) 0.2706(4) 0.0449(13) Uani 0.413(4) 1 d D . P A 2
F21B F 0.1709(6) 0.4209(12) 0.2730(7) 0.083(3) Uani 0.413(4) 1 d D . P A 2
F22B F 0.1442(4) 0.5737(8) 0.2358(6) 0.082(2) Uani 0.413(4) 1 d D . P A 2
F23B F 0.1919(4) 0.4858(8) 0.2143(4) 0.082(2) Uani 0.413(4) 1 d D . P A 2
F24B F 0.2480(4) 0.4698(9) 0.3037(6) 0.094(3) Uani 0.413(4) 1 d D . P A 2
F25B F 0.2014(5) 0.5551(10) 0.3285(5) 0.106(3) Uani 0.413(4) 1 d D . P A 2
F26B F 0.2210(6) 0.6250(15) 0.2687(7) 0.059(2) Uani 0.413(4) 1 d D . P A 2
O1 O 0.4068(4) 0.9469(7) 0.9189(4) 0.068(3) Uani 0.5 1 d D U P B 3
C61 C 0.4565(8) 0.966(2) 0.9190(15) 0.135(6) Uani 0.5 1 d D U P B 3
H61A H 0.4523 1.0218 0.8929 0.162 Uiso 0.5 1 calc R U P B 3
H61B H 0.4831 0.9846 0.9570 0.162 Uiso 0.5 1 calc R U P B 3
C62 C 0.4682(12) 0.868(2) 0.9001(13) 0.151(6) Uani 0.5 1 d D U P B 3
H62A H 0.4556 0.8679 0.8592 0.182 Uiso 0.5 1 calc R U P B 3
H62B H 0.5037 0.8548 0.9202 0.182 Uiso 0.5 1 calc R U P B 3
C63 C 0.4448(6) 0.7988(14) 0.9138(6) 0.067(4) Uani 0.5 1 d D U P B 3
H63A H 0.4637 0.7842 0.9545 0.080 Uiso 0.5 1 calc R U P B 3
H63B H 0.4402 0.7348 0.8931 0.080 Uiso 0.5 1 calc R U P B 3
C64 C 0.3960(5) 0.8458(13) 0.8977(6) 0.112(5) Uani 0.5 1 d D U P B 3
H64A H 0.3742 0.8460 0.8565 0.134 Uiso 0.5 1 calc R U P B 3
H64B H 0.3800 0.8078 0.9147 0.134 Uiso 0.5 1 calc R U P B 3
N21 N 0.4449(4) 0.8981(10) 0.9176(5) 0.068(3) Uani 0.5 1 d D U P C 4
C71 C 0.4911(6) 0.8689(14) 0.9455(10) 0.151(6) Uani 0.5 1 d D U P C 4
H71A H 0.4929 0.7965 0.9540 0.227 Uiso 0.5 1 calc R U P C 4
H71B H 0.5059 0.8812 0.9225 0.227 Uiso 0.5 1 calc R U P C 4
H71C H 0.5088 0.9074 0.9804 0.227 Uiso 0.5 1 calc R U P C 4
C72 C 0.4374(8) 0.9928(14) 0.9036(11) 0.135(6) Uani 0.5 1 d D U P C 4
H72A H 0.4682 1.0245 0.9119 0.203 Uiso 0.5 1 calc R U P C 4
H72B H 0.4138 0.9985 0.8634 0.203 Uiso 0.5 1 calc R U P C 4
H72C H 0.4247 1.0269 0.9248 0.203 Uiso 0.5 1 calc R U P C 4
O2 O 0.4170(8) 0.7436(10) 0.9106(6) 0.146(8) Uani 0.5 1 d D U P C 4
C73 C 0.4112(5) 0.8351(12) 0.9117(6) 0.112(5) Uani 0.5 1 d D U P C 4
H73 H 0.3819 0.8602 0.9083 0.134 Uiso 0.5 1 calc R U P C 4

loop_
_atom_site_aniso_label
_atom_site_aniso_U_11
_atom_site_aniso_U_22
_atom_site_aniso_U_33
_atom_site_aniso_U_23
_atom_site_aniso_U_13
_atom_site_aniso_U_12
Fe1 0.0292(4) 0.0283(4) 0.0297(4) 0.0000(3) 0.0129(3) 0.0021(3)
Fe2 0.0282(4) 0.0315(4) 0.0286(3) 0.0020(3) 0.0121(3) -0.0017(3)
Br1 0.0552(4) 0.0263(3) 0.0610(4) 0.0014(3) 0.0125(3) -0.0015(3)
Br2 0.0527(4) 0.0266(3) 0.0650(4) -0.0030(3) 0.0201(3) 0.0020(2)
N1 0.030(2) 0.028(2) 0.034(2) 0.0015(18) 0.0146(18) 0.0029(18)
N2 0.033(2) 0.028(2) 0.033(2) -0.0032(18) 0.0156(18) -0.0035(18)
N3 0.033(2) 0.031(2) 0.027(2) -0.0034(17) 0.0109(18) 0.0025(18)
N4 0.035(2) 0.035(2) 0.033(2) -0.0009(19) 0.0170(19) 0.0042(19)
N6 0.031(2) 0.039(2) 0.026(2) 0.0021(18) 0.0101(18) -0.0062(19)
N7 0.031(2) 0.047(3) 0.034(2) 0.011(2) 0.0130(19) 0.000(2)
N11 0.031(2) 0.032(2) 0.028(2) -0.0034(18) 0.0131(18) -0.0007(18)
N12 0.027(2) 0.030(2) 0.028(2) 0.0023(17) 0.0108(17) 0.0016(17)
N13 0.027(2) 0.038(2) 0.036(2) -0.0109(19) 0.0164(18) -0.0031(18)
N14 0.035(2) 0.044(3) 0.033(2) 0.000(2) 0.0155(19) 0.003(2)
N15 0.026(2) 0.028(2) 0.034(2) 0.0020(18) 0.0154(18) 0.0010(17)
N16 0.036(2) 0.035(2) 0.035(2) 0.0006(19) 0.020(2) 0.0002(19)
C1 0.044(3) 0.029(3) 0.029(2) 0.001(2) 0.012(2) -0.002(2)
C2 0.039(3) 0.028(3) 0.026(2) 0.000(2) 0.014(2) 0.000(2)
C3 0.040(3) 0.029(3) 0.029(2) 0.001(2) 0.015(2) -0.005(2)
C4 0.036(3) 0.030(3) 0.029(2) 0.000(2) 0.010(2) 0.004(2)
C5 0.043(3) 0.035(3) 0.034(3) 0.000(2) 0.013(2) 0.005(2)
C6 0.048(3) 0.037(3) 0.041(3) 0.002(2) 0.016(3) 0.015(3)
C7 0.032(3) 0.048(3) 0.034(3) -0.001(2) 0.010(2) 0.010(2)
C8 0.034(3) 0.036(3) 0.029(2) -0.005(2) 0.011(2) 0.005(2)
C9 0.035(3) 0.039(3) 0.031(2) -0.005(2) 0.015(2) 0.005(2)
C10 0.036(3) 0.048(3) 0.039(3) 0.003(3) 0.016(2) 0.005(2)
C11 0.044(3) 0.060(4) 0.054(4) 0.005(3) 0.028(3) -0.003(3)
C12 0.042(3) 0.047(3) 0.056(4) 0.005(3) 0.029(3) 0.001(3)
C13 0.039(3) 0.043(3) 0.040(3) 0.004(2) 0.020(2) 0.004(2)
C14 0.046(3) 0.038(3) 0.028(3) 0.003(2) 0.012(2) -0.013(2)
C15 0.057(4) 0.034(3) 0.043(3) -0.004(2) 0.022(3) -0.013(3)
C16 0.049(4) 0.052(4) 0.047(3) -0.001(3) 0.016(3) -0.025(3)
C17 0.045(3) 0.050(4) 0.051(3) -0.003(3) 0.021(3) -0.016(3)
C18 0.037(3) 0.054(4) 0.029(3) 0.001(2) 0.011(2) -0.016(3)
C19 0.031(3) 0.050(3) 0.033(3) 0.002(2) 0.013(2) -0.008(2)
C20 0.040(3) 0.065(4) 0.049(3) 0.001(3) 0.021(3) -0.015(3)
C21 0.034(3) 0.078(5) 0.046(3) 0.005(3) 0.022(3) 0.000(3)
C22 0.040(3) 0.057(4) 0.041(3) 0.012(3) 0.024(3) 0.005(3)
C23 0.037(3) 0.046(3) 0.045(3) 0.009(3) 0.025(3) 0.004(2)
C31 0.035(3) 0.025(2) 0.044(3) -0.002(2) 0.023(2) 0.002(2)
C32 0.032(3) 0.029(3) 0.035(3) -0.005(2) 0.021(2) -0.004(2)
C33 0.028(2) 0.028(3) 0.037(3) 0.003(2) 0.020(2) 0.003(2)
C34 0.031(3) 0.031(3) 0.042(3) -0.008(2) 0.023(2) -0.005(2)
C35 0.039(3) 0.040(3) 0.047(3) -0.011(2) 0.026(3) -0.008(2)
C36 0.045(3) 0.046(3) 0.051(3) -0.020(3) 0.029(3) -0.014(3)
C37 0.034(3) 0.051(3) 0.041(3) -0.021(3) 0.017(2) -0.012(3)
C38 0.027(3) 0.052(3) 0.034(3) -0.007(2) 0.016(2) -0.003(2)
C39 0.025(2) 0.051(3) 0.032(3) -0.009(2) 0.010(2) 0.000(2)
C40 0.043(3) 0.055(4) 0.034(3) -0.005(3) 0.010(3) -0.003(3)
C41 0.043(3) 0.067(4) 0.034(3) -0.004(3) 0.011(3) 0.006(3)
C42 0.045(3) 0.057(4) 0.036(3) 0.006(3) 0.015(3) 0.010(3)
C43 0.046(3) 0.051(4) 0.037(3) -0.001(3) 0.018(3) 0.002(3)
C44 0.027(2) 0.031(3) 0.038(3) 0.001(2) 0.017(2) 0.002(2)
C45 0.033(3) 0.035(3) 0.046(3) 0.005(2) 0.023(2) 0.007(2)
C46 0.036(3) 0.040(3) 0.046(3) 0.014(2) 0.022(3) 0.012(2)
C47 0.034(3) 0.047(3) 0.034(3) 0.009(2) 0.018(2) 0.004(2)
C48 0.026(2) 0.041(3) 0.031(3) 0.005(2) 0.015(2) 0.002(2)
C49 0.031(3) 0.040(3) 0.035(3) 0.001(2) 0.018(2) 0.000(2)
C50 0.034(3) 0.061(4) 0.033(3) -0.003(3) 0.014(2) 0.000(3)
C51 0.045(3) 0.059(4) 0.034(3) -0.012(3) 0.019(3) -0.012(3)
C52 0.051(3) 0.046(3) 0.041(3) -0.009(3) 0.019(3) -0.005(3)
C53 0.045(3) 0.038(3) 0.033(3) -0.003(2) 0.018(2) 0.003(2)
P1 0.0499(9) 0.0554(10) 0.0449(9) -0.0024(7) 0.0206(8) 0.0015(8)
F11 0.061(3) 0.109(4) 0.076(3) -0.019(3) 0.038(2) -0.009(2)
F12 0.070(3) 0.049(2) 0.066(2) 0.0036(19) 0.013(2) -0.002(2)
F13 0.079(3) 0.049(2) 0.066(2) -0.0039(19) 0.036(2) -0.004(2)
F14 0.073(3) 0.115(4) 0.056(2) 0.026(2) 0.030(2) 0.014(3)
F15 0.067(3) 0.089(3) 0.080(3) -0.038(3) 0.016(2) -0.006(2)
F16 0.058(2) 0.084(3) 0.065(2) 0.006(2) 0.036(2) 0.002(2)
P2A 0.0478(12) 0.041(4) 0.0529(15) 0.0088(16) 0.0307(12) 0.0035(17)
F21A 0.111(7) 0.047(4) 0.139(9) 0.022(5) 0.099(7) 0.007(4)
F22A 0.085(5) 0.058(4) 0.143(7) -0.003(4) 0.086(5) -0.001(3)
F23A 0.082(5) 0.106(6) 0.052(3) -0.008(3) 0.029(4) -0.033(4)
F24A 0.098(6) 0.058(4) 0.175(11) 0.004(6) 0.106(9) 0.004(4)
F25A 0.110(7) 0.117(6) 0.072(4) 0.011(4) 0.033(6) -0.008(7)
F26A 0.054(3) 0.047(5) 0.080(4) 0.015(3) 0.037(3) 0.004(3)
P2B 0.0478(12) 0.041(4) 0.0529(15) 0.0088(16) 0.0307(12) 0.0035(17)
F21B 0.111(7) 0.047(4) 0.139(9) 0.022(5) 0.099(7) 0.007(4)
F22B 0.085(5) 0.058(4) 0.143(7) -0.003(4) 0.086(5) -0.001(3)
F23B 0.082(5) 0.106(6) 0.052(3) -0.008(3) 0.029(4) -0.033(4)
F24B 0.098(6) 0.058(4) 0.175(11) 0.004(6) 0.106(9) 0.004(4)
F25B 0.110(7) 0.117(6) 0.072(4) 0.011(4) 0.033(6) -0.008(7)
F26B 0.054(3) 0.047(5) 0.080(4) 0.015(3) 0.037(3) 0.004(3)
O1 0.083(7) 0.046(5) 0.075(6) 0.025(5) 0.041(6) 0.008(5)
C61 0.127(14) 0.102(10) 0.147(15) 0.039(11) 0.048(13) -0.002(10)
C62 0.143(14) 0.206(15) 0.136(15) 0.033(15) 0.093(13) 0.039(12)
C63 0.089(10) 0.070(8) 0.047(7) -0.008(8) 0.039(8) 0.026(8)
C64 0.050(8) 0.093(7) 0.093(10) 0.058(7) -0.036(9) 0.010(6)
N21 0.076(9) 0.062(8) 0.070(8) 0.016(7) 0.040(7) 0.012(7)
C71 0.143(14) 0.206(15) 0.136(15) 0.033(15) 0.093(13) 0.039(12)
C72 0.127(14) 0.102(10) 0.147(15) 0.039(11) 0.048(13) -0.002(10)
O2 0.30(3) 0.066(9) 0.086(10) -0.009(8) 0.113(15) 0.018(12)
C73 0.050(8) 0.093(7) 0.093(10) 0.058(7) -0.036(9) 0.010(6)

loop_
_atom_type_symbol
_atom_type_description
_atom_type_scat_dispersion_real
_atom_type_scat_dispersion_imag
_atom_type_scat_source
C C 0.0033 0.0016 'International Tables Vol C Tables 4.2.6.8 and 6.1.1.4'
H H 0.0000 0.0000 'International Tables Vol C Tables 4.2.6.8 and 6.1.1.4'
N N 0.0061 0.0033 'International Tables Vol C Tables 4.2.6.8 and 6.1.1.4'
O O 0.0106 0.0060 'International Tables Vol C Tables 4.2.6.8 and 6.1.1.4'
F F 0.0171 0.0103 'International Tables Vol C Tables 4.2.6.8 and 6.1.1.4'
P P 0.1023 0.0942 'International Tables Vol C Tables 4.2.6.8 and 6.1.1.4'
Br Br -0.2901 2.4595 'International Tables Vol C Tables 4.2.6.8 and 6.1.1.4'
Fe Fe 0.3463 0.8444 'International Tables Vol C Tables 4.2.6.8 and 6.1.1.4'

loop_
_geom_angle_atom_site_label_1
_geom_angle_atom_site_label_2
_geom_angle_atom_site_label_3
_geom_angle
_geom_angle_site_symmetry_1
_geom_angle_site_symmetry_3
N3 Fe1 N15 172.83(18) . .
N3 Fe1 N1 80.65(18) . .
N15 Fe1 N1 104.15(17) . .
N3 Fe1 N4 80.27(19) . .
N15 Fe1 N4 94.86(18) . .
N1 Fe1 N4 160.92(17) . .
N3 Fe1 N16 95.00(18) . .
N15 Fe1 N16 80.21(18) . .
N1 Fe1 N16 85.68(18) . .
N4 Fe1 N16 96.16(17) . .
N3 Fe1 N12 104.37(17) . .
N15 Fe1 N12 80.44(17) . .
N1 Fe1 N12 98.08(17) . .
N4 Fe1 N12 86.49(17) . .
N16 Fe1 N12 160.62(17) . .
N6 Fe2 N13 145.77(16) . 2_656
N6 Fe2 N11 128.78(16) . 2_656
N13 Fe2 N11 75.90(16) 2_656 2_656
N6 Fe2 N2 75.90(17) . .
N13 Fe2 N2 127.91(16) 2_656 .
N11 Fe2 N2 100.36(16) 2_656 .
N6 Fe2 N7 72.37(18) . .
N13 Fe2 N7 85.10(16) 2_656 .
N11 Fe2 N7 91.68(16) 2_656 .
N2 Fe2 N7 146.64(17) . .
N6 Fe2 N14 83.62(16) . 2_656
N13 Fe2 N14 72.18(17) 2_656 2_656
N11 Fe2 N14 147.04(16) 2_656 2_656
N2 Fe2 N14 92.88(16) . 2_656
N7 Fe2 N14 93.57(16) . 2_656
N2 N1 C2 107.9(4) . .
N2 N1 Fe1 135.7(3) . .
C2 N1 Fe1 111.5(3) . .
N1 N2 C3 108.4(4) . .
N1 N2 Fe2 136.9(3) . .
C3 N2 Fe2 113.8(3) . .
C8 N3 C4 121.0(4) . .
C8 N3 Fe1 119.5(4) . .
C4 N3 Fe1 118.9(3) . .
C13 N4 C9 117.3(5) . .
C13 N4 Fe1 128.0(4) . .
C9 N4 Fe1 114.4(4) . .
C14 N6 C18 120.0(5) . .
C14 N6 Fe2 117.8(3) . .
C18 N6 Fe2 119.8(4) . .
C23 N7 C19 118.0(5) . .
C23 N7 Fe2 126.7(4) . .
C19 N7 Fe2 115.3(4) . .
N12 N11 C32 107.8(4) . .
N12 N11 Fe2 137.9(3) . 2_656
C32 N11 Fe2 114.0(3) . 2_656
C33 N12 N11 108.6(4) . .
C33 N12 Fe1 110.8(3) . .
N11 N12 Fe1 136.6(3) . .
C38 N13 C34 120.0(5) . .
C38 N13 Fe2 121.0(4) . 2_656
C34 N13 Fe2 117.5(3) . 2_656
C43 N14 C39 118.3(5) . .
C43 N14 Fe2 127.0(4) . 2_656
C39 N14 Fe2 114.6(4) . 2_656
C44 N15 C48 120.6(4) . .
C44 N15 Fe1 119.0(3) . .
C48 N15 Fe1 119.7(3) . .
C53 N16 C49 117.4(5) . .
C53 N16 Fe1 128.1(4) . .
C49 N16 Fe1 114.1(3) . .
C3 C1 C2 105.5(5) . .
C3 C1 Br1 127.2(4) . .
C2 C1 Br1 127.2(4) . .
N1 C2 C1 109.3(5) . .
N1 C2 C4 115.6(5) . .
C1 C2 C4 134.8(5) . .
N2 C3 C1 108.7(5) . .
N2 C3 C14 117.8(5) . .
C1 C3 C14 133.4(5) . .
N3 C4 C5 120.4(5) . .
N3 C4 C2 110.1(4) . .
C5 C4 C2 129.5(5) . .
C6 C5 C4 118.9(5) . .
C5 C6 C7 120.4(5) . .
C6 C7 C8 118.4(5) . .
N3 C8 C7 120.9(5) . .
N3 C8 C9 112.5(4) . .
C7 C8 C9 126.4(5) . .
N4 C9 C10 122.0(5) . .
N4 C9 C8 112.8(5) . .
C10 C9 C8 125.2(5) . .
C11 C10 C9 119.6(5) . .
C12 C11 C10 118.4(6) . .
C11 C12 C13 119.8(6) . .
N4 C13 C12 122.8(5) . .
N6 C14 C15 121.7(6) . .
N6 C14 C3 112.4(5) . .
C15 C14 C3 125.9(6) . .
C14 C15 C16 118.0(6) . .
C17 C16 C15 119.8(6) . .
C16 C17 C18 119.5(6) . .
N6 C18 C17 121.0(6) . .
N6 C18 C19 114.3(5) . .
C17 C18 C19 124.6(5) . .
N7 C19 C20 121.3(6) . .
N7 C19 C18 114.6(5) . .
C20 C19 C18 124.1(5) . .
C21 C20 C19 119.3(6) . .
C20 C21 C22 120.6(6) . .
C21 C22 C23 117.0(6) . .
N7 C23 C22 123.8(6) . .
C32 C31 C33 105.0(4) . .
C32 C31 Br2 128.8(4) . .
C33 C31 Br2 126.1(4) . .
N11 C32 C31 109.5(4) . .
N11 C32 C34 118.3(4) . .
C31 C32 C34 132.2(5) . .
N12 C33 C31 109.1(4) . .
N12 C33 C44 116.4(4) . .
C31 C33 C44 134.4(5) . .
N13 C34 C35 121.5(5) . .
N13 C34 C32 112.6(4) . .
C35 C34 C32 125.9(5) . .
C36 C35 C34 118.5(6) . .
C37 C36 C35 120.3(5) . .
C36 C37 C38 119.2(5) . .
N13 C38 C37 120.5(5) . .
N13 C38 C39 114.2(5) . .
C37 C38 C39 125.2(5) . .
N14 C39 C40 121.1(5) . .
N14 C39 C38 116.1(4) . .
C40 C39 C38 122.8(5) . .
C41 C40 C39 119.4(6) . .
C40 C41 C42 120.5(6) . .
C41 C42 C43 116.8(6) . .
N14 C43 C42 123.9(6) . .
N15 C44 C45 121.0(5) . .
N15 C44 C33 110.3(4) . .
C45 C44 C33 128.7(5) . .
C44 C45 C46 118.6(5) . .
C47 C46 C45 119.6(5) . .
C46 C47 C48 119.8(5) . .
N15 C48 C47 120.3(5) . .
N15 C48 C49 111.6(4) . .
C47 C48 C49 127.9(5) . .
N16 C49 C50 122.1(5) . .
N16 C49 C48 113.7(4) . .
C50 C49 C48 124.1(5) . .
C49 C50 C51 119.4(6) . .
C52 C51 C50 118.0(5) . .
C51 C52 C53 120.3(6) . .
N16 C53 C52 122.7(5) . .
F15 P1 F14 89.0(3) . .
F15 P1 F13 179.4(3) . .
F14 P1 F13 91.3(3) . .
F15 P1 F16 90.1(3) . .
F14 P1 F16 89.6(2) . .
F13 P1 F16 90.4(2) . .
F15 P1 F11 89.7(3) . .
F14 P1 F11 90.8(3) . .
F13 P1 F11 89.8(2) . .
F16 P1 F11 179.6(3) . .
F15 P1 F12 89.7(3) . .
F14 P1 F12 178.4(3) . .
F13 P1 F12 90.0(2) . .
F16 P1 F12 89.5(2) . .
F11 P1 F12 90.2(3) . .
F23A P2A F25A 177.3(8) . .
F23A P2A F21A 91.0(6) . .
F25A P2A F21A 90.8(6) . .
F23A P2A F22A 88.8(5) . .
F25A P2A F22A 89.2(6) . .
F21A P2A F22A 89.2(6) . .
F23A P2A F26A 89.4(6) . .
F25A P2A F26A 88.8(6) . .
F21A P2A F26A 179.2(7) . .
F22A P2A F26A 90.1(6) . .
F23A P2A F24A 91.3(6) . .
F25A P2A F24A 90.7(6) . .
F21A P2A F24A 90.4(6) . .
F22A P2A F24A 179.6(9) . .
F26A P2A F24A 90.3(6) . .
F23B P2B F21B 89.8(8) . .
F23B P2B F22B 89.5(7) . .
F21B P2B F22B 89.7(8) . .
F23B P2B F25B 177.9(12) . .
F21B P2B F25B 89.1(8) . .
F22B P2B F25B 92.2(10) . .
F23B P2B F24B 88.6(7) . .
F21B P2B F24B 90.6(8) . .
F22B P2B F24B 178.1(9) . .
F25B P2B F24B 89.6(7) . .
F23B P2B F26B 90.9(8) . .
F21B P2B F26B 179.1(9) . .
F22B P2B F26B 89.8(8) . .
F25B P2B F26B 90.1(8) . .
F24B P2B F26B 89.9(8) . .
C64 O1 C61 100.4(14) . .
C62 C61 O1 106(2) . .
C63 C62 C61 102(2) . .
C62 C63 C64 105.9(19) . .
O1 C64 C63 105.3(13) . .
C72 N21 C73 124.4(13) . .
C72 N21 C71 115.8(13) . .
C73 N21 C71 119.3(11) . .
O2 C73 N21 120.4(16) . .

loop_
_geom_bond_atom_site_label_1
_geom_bond_atom_site_label_2
_geom_bond_distance
_geom_bond_site_symmetry_2
Fe1 N3 1.901(4) .
Fe1 N15 1.901(4) .
Fe1 N1 1.984(4) .
Fe1 N4 2.003(5) .
Fe1 N16 2.011(4) .
Fe1 N12 2.014(4) .
Fe2 N6 2.130(4) .
Fe2 N13 2.145(4) 2_656
Fe2 N11 2.157(4) 2_656
Fe2 N2 2.161(4) .
Fe2 N7 2.277(5) .
Fe2 N14 2.308(4) 2_656
Br1 C1 1.874(5) .
Br2 C31 1.868(5) .
N1 N2 1.356(6) .
N1 C2 1.357(6) .
N2 C3 1.364(7) .
N3 C8 1.345(7) .
N3 C4 1.348(7) .
N4 C13 1.333(7) .
N4 C9 1.374(7) .
N6 C14 1.347(8) .
N6 C18 1.348(7) .
N7 C23 1.335(7) .
N7 C19 1.354(7) .
N11 N12 1.353(6) .
N11 C32 1.366(6) .
N11 Fe2 2.157(4) 2_656
N12 C33 1.350(6) .
N13 C38 1.350(7) .
N13 C34 1.351(7) .
N13 Fe2 2.145(4) 2_656
N14 C43 1.326(8) .
N14 C39 1.360(7) .
N14 Fe2 2.308(4) 2_656
N15 C44 1.351(6) .
N15 C48 1.355(6) .
N16 C53 1.343(7) .
N16 C49 1.364(7) .
C1 C3 1.383(8) .
C1 C2 1.386(7) .
C2 C4 1.456(7) .
C3 C14 1.467(8) .
C4 C5 1.397(7) .
C5 C6 1.383(8) .
C6 C7 1.384(9) .
C7 C8 1.396(7) .
C8 C9 1.467(8) .
C9 C10 1.379(8) .
C10 C11 1.378(9) .
C11 C12 1.373(9) .
C12 C13 1.383(8) .
C14 C15 1.386(8) .
C15 C16 1.402(9) .
C16 C17 1.370(10) .
C17 C18 1.383(8) .
C18 C19 1.479(9) .
C19 C20 1.394(8) .
C20 C21 1.364(10) .
C21 C22 1.377(9) .
C22 C23 1.396(8) .
C31 C32 1.376(7) .
C31 C33 1.398(7) .
C32 C34 1.466(7) .
C33 C44 1.453(7) .
C34 C35 1.392(7) .
C35 C36 1.382(8) .
C36 C37 1.371(9) .
C37 C38 1.401(8) .
C38 C39 1.464(8) .
C39 C40 1.396(8) .
C40 C41 1.362(9) .
C41 C42 1.387(9) .
C42 C43 1.398(8) .
C44 C45 1.386(7) .
C45 C46 1.394(8) .
C46 C47 1.378(8) .
C47 C48 1.380(7) .
C48 C49 1.467(8) .
C49 C50 1.384(8) .
C50 C51 1.386(9) .
C51 C52 1.375(9) .
C52 C53 1.371(8) .
P1 F15 1.584(5) .
P1 F14 1.584(5) .
P1 F13 1.585(4) .
P1 F16 1.589(4) .
P1 F11 1.598(5) .
P1 F12 1.599(4) .
P2A F23A 1.571(8) .
P2A F25A 1.581(9) .
P2A F21A 1.582(9) .
P2A F22A 1.591(8) .
P2A F26A 1.595(9) .
P2A F24A 1.597(8) .
P2B F23B 1.573(11) .
P2B F21B 1.578(12) .
P2B F22B 1.583(11) .
P2B F25B 1.586(11) .
P2B F24B 1.586(11) .
P2B F26B 1.591(13) .
O1 C64 1.429(17) .
O1 C61 1.605(18) .
C61 C62 1.520(19) .
C62 C63 1.35(3) .
C63 C64 1.518(15) .
N21 C72 1.296(16) .
N21 C73 1.304(16) .
N21 C71 1.326(15) .
O2 C73 1.225(16) .
